data_1512748
loop_
_publ_author_name
'Timothy J. Boyle'
'Leigh Anna M. Steele'
'Alia Saad'

_publ_section_title
;
 Synthesis and characterization of the heavy alkaline earth aryloxide
 congeners
;
_journal_name_full
;
Inorganica Chimica Acta
;
_journal_page_first 259
_journal_page_last 268
_journal_paper_doi 10.1016/j.ica.2012.07.019
_journal_volume 394
_journal_year 2013
_chemical_formula_moiety 'C44 H54 Ba N4 O2'
_chemical_formula_sum 'C44 H54 Ba N4 O2'
_chemical_formula_weight 808.25
_space_group_IT_number 14
_symmetry_cell_setting monoclinic
_symmetry_space_group_name_Hall '-P 2yn'
_symmetry_space_group_name_H-M 'P 1 21/n 1'
_atom_sites_solution_hydrogens geom
_atom_sites_solution_primary direct
_atom_sites_solution_secondary difmap
_cell_angle_alpha 90.00
_cell_angle_beta 104.5780(10)
_cell_angle_gamma 90.00
_cell_formula_units_Z 4
_cell_length_a 14.7712(11)
_cell_length_b 17.8407(14)
_cell_length_c 17.6205(14)
_cell_measurement_reflns_used 9960
_cell_measurement_temperature 273(2)
_cell_measurement_theta_max 25.23
_cell_measurement_theta_min 2.28
_cell_volume 4494.0(6)
_computing_cell_refinement 'Bruker SAINT'
_computing_data_collection 'Bruker APEX2'
_computing_data_reduction 'Bruker SAINT'
_computing_molecular_graphics 'Bruker SHELXTL'
_computing_publication_material 'Bruker SHELXTL'
_computing_structure_refinement 'SHELXL-97 (Sheldrick, 2008)'
_computing_structure_solution 'SHELXS-97 (Sheldrick, 2008)'
_diffrn_ambient_temperature 273(2)
_diffrn_measured_fraction_theta_full 0.999
_diffrn_measured_fraction_theta_max 0.999
_diffrn_measurement_device_type 'Bruker APEX-II CCD'
_diffrn_measurement_method '\f and \w scans'
_diffrn_radiation_monochromator graphite
_diffrn_radiation_source 'fine-focus sealed tube'
_diffrn_radiation_type MoK\a
_diffrn_radiation_wavelength 0.71073
_diffrn_reflns_av_R_equivalents 0.0311
_diffrn_reflns_av_sigmaI/netI 0.0280
_diffrn_reflns_limit_h_max 17
_diffrn_reflns_limit_h_min -17
_diffrn_reflns_limit_k_max 21
_diffrn_reflns_limit_k_min -21
_diffrn_reflns_limit_l_max 21
_diffrn_reflns_limit_l_min -21
_diffrn_reflns_number 32270
_diffrn_reflns_theta_full 25.27
_diffrn_reflns_theta_max 25.27
_diffrn_reflns_theta_min 1.61
_exptl_absorpt_coefficient_mu 0.920
_exptl_absorpt_correction_T_max 0.8374
_exptl_absorpt_correction_T_min 0.7699
_exptl_absorpt_correction_type multi-scan
_exptl_absorpt_process_details SADABS
_exptl_crystal_colour colorless
_exptl_crystal_density_diffrn 1.195
_exptl_crystal_density_method 'not measured'
_exptl_crystal_description irregular
_exptl_crystal_F_000 1672
_exptl_crystal_size_max 0.30
_exptl_crystal_size_mid 0.25
_exptl_crystal_size_min 0.20
_refine_diff_density_max 0.568
_refine_diff_density_min -0.225
_refine_diff_density_rms 0.060
_refine_ls_extinction_method none
_refine_ls_goodness_of_fit_ref 0.869
_refine_ls_hydrogen_treatment constr
_refine_ls_matrix_type full
_refine_ls_number_parameters 469
_refine_ls_number_reflns 8151
_refine_ls_number_restraints 0
_refine_ls_restrained_S_all 0.869
_refine_ls_R_factor_all 0.0530
_refine_ls_R_factor_gt 0.0395
_refine_ls_shift/su_max 0.001
_refine_ls_shift/su_mean 0.000
_refine_ls_structure_factor_coef Fsqd
_refine_ls_weighting_details 'calc w=1/[\s^2^(Fo^2^)+(0.1000P)^2^+0.8174P] where P=(Fo^2^+2Fc^2^)/3'
_refine_ls_weighting_scheme calc
_refine_ls_wR_factor_gt 0.1156
_refine_ls_wR_factor_ref 0.1288
_reflns_number_gt 6287
_reflns_number_total 8151
_reflns_threshold_expression >2sigma(I)
_cod_data_source_file ICA-2013-394-259-268-5.cif
_cod_data_source_block 10oc071new
_cod_original_sg_symbol_Hall -P2yn
_cod_original_sg_symbol_H-M P2(1)/n
_cod_database_code 1512748

loop_
_symmetry_equiv_pos_as_xyz
'x, y, z'
'-x+1/2, y+1/2, -z+1/2'
'-x, -y, -z'
'x-1/2, -y-1/2, z-1/2'

loop_
_atom_site_label
_atom_site_type_symbol
_atom_site_fract_x
_atom_site_fract_y
_atom_site_fract_z
_atom_site_U_iso_or_equiv
_atom_site_adp_type
_atom_site_occupancy
_atom_site_symmetry_multiplicity
_atom_site_calc_flag
_atom_site_refinement_flags
Ba1 Ba 0.57993(4) 0.24808(3) 0.86884(3) 0.04098(15) Uani 0.50 1 d P
N3 N 0.6332(2) 0.22779(15) 1.03464(16) 0.0615(7) Uani 1 1 d .
N1 N 0.5878(2) 0.19671(17) 0.70585(15) 0.0624(7) Uani 1 1 d .
N2 N 0.6557(2) 0.0752(2) 0.88028(17) 0.0761(9) Uani 1 1 d .
O2 O 0.73496(12) 0.30226(11) 0.87795(12) 0.0466(5) Uani 1 1 d .
O1 O 0.42858(14) 0.18755(12) 0.86094(13) 0.0574(5) Uani 1 1 d .
C13 C 0.81520(17) 0.33104(14) 0.87217(14) 0.0360(5) Uani 1 1 d .
C1 C 0.34515(18) 0.16803(14) 0.86554(15) 0.0383(6) Uani 1 1 d .
C6 C 0.2926(2) 0.21370(15) 0.90441(16) 0.0436(6) Uani 1 1 d .
C3 C 0.2143(2) 0.08090(17) 0.83515(16) 0.0505(7) Uani 1 1 d .
H3 H 0.1876 0.0367 0.8118 0.061 Uiso 1 1 calc R
C17 C 0.9650(2) 0.31809(18) 0.84044(16) 0.0495(7) Uani 1 1 d .
H17 H 1.0073 0.2889 0.8221 0.059 Uiso 1 1 calc R
C18 C 0.88061(18) 0.28699(15) 0.84481(15) 0.0392(6) Uani 1 1 d .
C2 C 0.30380(19) 0.09943(15) 0.83135(15) 0.0422(6) Uani 1 1 d .
C14 C 0.83821(19) 0.40736(15) 0.89241(15) 0.0430(6) Uani 1 1 d .
C4 C 0.16350(19) 0.1259(2) 0.87249(18) 0.0555(8) Uani 1 1 d .
H4 H 0.1035 0.1123 0.8747 0.067 Uiso 1 1 calc R
C5 C 0.2027(2) 0.19107(19) 0.90626(18) 0.0548(8) Uani 1 1 d .
H5 H 0.1683 0.2215 0.9314 0.066 Uiso 1 1 calc R
C19 C 0.8579(2) 0.20498(17) 0.82619(18) 0.0510(7) Uani 1 1 d .
H19 H 0.7897 0.2013 0.8076 0.061 Uiso 1 1 calc R
C20 C 0.8868(3) 0.15696(18) 0.8997(2) 0.0652(9) Uani 1 1 d .
H20A H 0.9537 0.1575 0.9186 0.098 Uiso 1 1 calc .
H20B H 0.8659 0.1064 0.8876 0.098 Uiso 1 1 calc .
H20C H 0.8591 0.1766 0.9393 0.098 Uiso 1 1 calc .
C16 C 0.9882(2) 0.3916(2) 0.86266(19) 0.0593(8) Uani 1 1 d .
H16 H 1.0458 0.4113 0.8605 0.071 Uiso 1 1 calc R
C10 C 0.3617(3) 0.04863(18) 0.7937(2) 0.0641(9) Uani 1 1 d .
H10 H 0.4038 0.0804 0.7726 0.077 Uiso 1 1 calc R
C25 C 0.6348(3) 0.2447(2) 0.6733(2) 0.0667(9) Uani 1 1 d .
H25 H 0.6840 0.2708 0.7058 0.080 Uiso 1 1 calc R
C39 C 0.7042(4) 0.2682(3) 1.0733(3) 0.0960(15) Uani 1 1 d .
H39 H 0.7461 0.2863 1.0462 0.115 Uiso 1 1 calc R
C26 C 0.6150(4) 0.2580(3) 0.5948(3) 0.0860(13) Uani 1 1 d .
H26 H 0.6477 0.2943 0.5747 0.103 Uiso 1 1 calc R
C22 C 0.7684(2) 0.45563(16) 0.92009(18) 0.0523(7) Uani 1 1 d .
H22 H 0.7090 0.4283 0.9075 0.063 Uiso 1 1 calc R
C7 C 0.3343(3) 0.28702(17) 0.9397(2) 0.0616(9) Uani 1 1 d .
H7 H 0.3999 0.2866 0.9374 0.074 Uiso 1 1 calc R
C35 C 0.5743(3) 0.2024(2) 1.0745(2) 0.0686(9) Uani 1 1 d .
H35 H 0.5236 0.1736 1.0482 0.082 Uiso 1 1 calc R
C15 C 0.9241(2) 0.43504(17) 0.88805(18) 0.0550(7) Uani 1 1 d .
H15 H 0.9392 0.4845 0.9027 0.066 Uiso 1 1 calc R
C21 C 0.8986(3) 0.1736(2) 0.7612(2) 0.0766(11) Uani 1 1 d .
H21A H 0.8764 0.2027 0.7143 0.115 Uiso 1 1 calc .
H21B H 0.8793 0.1224 0.7511 0.115 Uiso 1 1 calc .
H21C H 0.9656 0.1760 0.7773 0.115 Uiso 1 1 calc .
C27 C 0.5492(4) 0.2186(3) 0.5481(3) 0.0898(13) Uani 1 1 d .
H27 H 0.5370 0.2250 0.4941 0.108 Uiso 1 1 calc R
C31 C 0.6844(3) -0.0360(3) 0.9572(2) 0.1013(15) Uani 1 1 d .
H31 H 0.6937 -0.0585 1.0062 0.122 Uiso 1 1 calc R
C38 C 0.7200(4) 0.2853(4) 1.1521(3) 0.123(2) Uani 1 1 d .
H38 H 0.7714 0.3141 1.1770 0.147 Uiso 1 1 calc R
C28 C 0.5002(3) 0.1699(3) 0.5774(2) 0.0895(13) Uani 1 1 d .
H28 H 0.4529 0.1424 0.5443 0.107 Uiso 1 1 calc R
C34 C 0.6602(3) 0.0329(3) 0.8193(2) 0.0824(12) Uani 1 1 d .
H34 H 0.6536 0.0566 0.7712 0.099 Uiso 1 1 calc R
C29 C 0.5193(3) 0.1601(2) 0.6567(2) 0.0843(12) Uani 1 1 d .
H29 H 0.4830 0.1267 0.6769 0.101 Uiso 1 1 calc R
C23 C 0.7943(3) 0.4676(3) 1.0070(2) 0.0930(14) Uani 1 1 d .
H23A H 0.8013 0.4199 1.0331 0.140 Uiso 1 1 calc .
H23B H 0.7460 0.4958 1.0216 0.140 Uiso 1 1 calc .
H23C H 0.8522 0.4947 1.0219 0.140 Uiso 1 1 calc .
C32 C 0.6861(3) -0.0773(3) 0.8930(3) 0.0933(13) Uani 1 1 d .
H32 H 0.6957 -0.1288 0.8974 0.112 Uiso 1 1 calc R
C33 C 0.6737(3) -0.0433(3) 0.8220(2) 0.0893(13) Uani 1 1 d .
H33 H 0.6744 -0.0705 0.7772 0.107 Uiso 1 1 calc R
C11 C 0.4213(3) -0.0016(3) 0.8546(4) 0.1072(17) Uani 1 1 d .
H11A H 0.4532 0.0278 0.8989 0.161 Uiso 1 1 calc .
H11B H 0.4663 -0.0268 0.8328 0.161 Uiso 1 1 calc .
H11C H 0.3824 -0.0381 0.8711 0.161 Uiso 1 1 calc .
C30 C 0.6686(3) 0.0402(3) 0.9481(2) 0.0869(12) Uani 1 1 d .
H30 H 0.6670 0.0683 0.9922 0.104 Uiso 1 1 calc R
C37 C 0.6590(4) 0.2593(3) 1.1925(3) 0.0990(17) Uani 1 1 d .
H37 H 0.6679 0.2703 1.2454 0.119 Uiso 1 1 calc R
C36 C 0.5850(4) 0.2170(2) 1.1540(2) 0.0863(13) Uani 1 1 d .
H36 H 0.5425 0.1983 1.1802 0.104 Uiso 1 1 calc R
C9 C 0.2894(4) 0.3527(2) 0.8910(3) 0.0973(14) Uani 1 1 d .
H9A H 0.2916 0.3452 0.8375 0.146 Uiso 1 1 calc .
H9B H 0.3225 0.3977 0.9108 0.146 Uiso 1 1 calc .
H9C H 0.2255 0.3569 0.8935 0.146 Uiso 1 1 calc .
C8 C 0.3353(5) 0.2961(3) 1.0255(3) 0.1125(18) Uani 1 1 d .
H8A H 0.2723 0.3012 1.0303 0.169 Uiso 1 1 calc .
H8B H 0.3705 0.3400 1.0461 0.169 Uiso 1 1 calc .
H8C H 0.3636 0.2528 1.0542 0.169 Uiso 1 1 calc .
C24 C 0.7505(4) 0.5296(2) 0.8766(3) 0.0989(15) Uani 1 1 d .
H24A H 0.7004 0.5556 0.8911 0.148 Uiso 1 1 calc .
H24B H 0.7335 0.5204 0.8211 0.148 Uiso 1 1 calc .
H24C H 0.8061 0.5597 0.8900 0.148 Uiso 1 1 calc .
C12 C 0.3020(4) 0.0030(4) 0.7255(4) 0.146(3) Uani 1 1 d .
H12A H 0.3420 -0.0269 0.7023 0.219 Uiso 1 1 calc .
H12B H 0.2659 0.0364 0.6868 0.219 Uiso 1 1 calc .
H12C H 0.2606 -0.0292 0.7446 0.219 Uiso 1 1 calc .
N4 N 0.5062(3) 0.3522(2) 0.7577(3) 0.1052(13) Uani 1 1 d .
C41 C 0.3884(6) 0.3832(5) 0.6431(5) 0.174(4) Uani 1 1 d .
H41 H 0.3283 0.3742 0.6123 0.209 Uiso 1 1 calc R
C40 C 0.4214(4) 0.3434(4) 0.7124(4) 0.136(3) Uani 1 1 d .
H40 H 0.3818 0.3090 0.7273 0.163 Uiso 1 1 calc R
C44 C 0.5591(5) 0.4015(3) 0.7356(4) 0.133(2) Uani 1 1 d .
H44 H 0.6198 0.4079 0.7663 0.160 Uiso 1 1 calc R
C43 C 0.5303(7) 0.4447(3) 0.6691(6) 0.179(4) Uani 1 1 d .
H43 H 0.5699 0.4806 0.6568 0.215 Uiso 1 1 calc R
C42 C 0.4418(9) 0.4339(4) 0.6210(5) 0.178(4) Uani 1 1 d .
H42 H 0.4208 0.4611 0.5749 0.214 Uiso 1 1 calc R
Ba1A Ba 0.59663(4) 0.21727(3) 0.86441(3) 0.03833(14) Uani 0.50 1 d P

loop_
_atom_site_aniso_label
_atom_site_aniso_U_11
_atom_site_aniso_U_22
_atom_site_aniso_U_33
_atom_site_aniso_U_23
_atom_site_aniso_U_13
_atom_site_aniso_U_12
Ba1 0.0377(3) 0.0478(3) 0.0384(2) 0.0002(2) 0.01128(17) -0.0038(2)
N3 0.0716(19) 0.0664(18) 0.0452(15) -0.0137(13) 0.0125(14) -0.0048(14)
N1 0.0730(18) 0.0771(18) 0.0347(13) 0.0066(13) 0.0090(12) -0.0127(15)
N2 0.0650(19) 0.109(2) 0.0542(18) 0.0124(17) 0.0149(15) -0.0203(17)
O2 0.0354(10) 0.0476(11) 0.0593(12) -0.0103(9) 0.0163(9) -0.0053(8)
O1 0.0523(12) 0.0534(12) 0.0747(14) -0.0141(11) 0.0311(11) -0.0137(10)
C13 0.0362(13) 0.0406(14) 0.0299(12) -0.0008(10) 0.0062(10) -0.0042(10)
C1 0.0383(14) 0.0424(14) 0.0358(13) 0.0021(11) 0.0127(11) -0.0011(11)
C6 0.0524(17) 0.0415(15) 0.0371(15) 0.0051(11) 0.0117(12) 0.0105(12)
C3 0.0509(17) 0.0577(18) 0.0418(15) -0.0008(13) 0.0095(13) -0.0129(13)
C17 0.0424(15) 0.068(2) 0.0417(15) -0.0020(14) 0.0166(12) 0.0030(14)
C18 0.0370(14) 0.0487(15) 0.0299(13) -0.0020(11) 0.0045(11) 0.0033(11)
C2 0.0455(15) 0.0486(15) 0.0351(13) -0.0034(12) 0.0150(11) -0.0045(12)
C14 0.0461(15) 0.0436(15) 0.0384(14) -0.0004(11) 0.0092(12) -0.0027(12)
C4 0.0344(15) 0.080(2) 0.0535(17) 0.0103(16) 0.0130(13) 0.0039(14)
C5 0.0521(17) 0.064(2) 0.0546(18) 0.0113(15) 0.0264(14) 0.0230(15)
C19 0.0438(16) 0.0547(18) 0.0494(17) -0.0136(14) 0.0025(13) 0.0066(13)
C20 0.072(2) 0.0448(17) 0.076(2) -0.0017(16) 0.0136(18) 0.0037(15)
C16 0.0452(17) 0.073(2) 0.0620(19) 0.0030(16) 0.0169(14) -0.0170(15)
C10 0.078(2) 0.0518(18) 0.079(2) -0.0226(17) 0.0507(19) -0.0167(16)
C25 0.055(2) 0.088(3) 0.053(2) 0.0091(18) 0.0057(17) -0.0064(17)
C39 0.090(3) 0.123(4) 0.077(3) -0.041(3) 0.025(3) -0.022(3)
C26 0.094(3) 0.111(3) 0.058(3) 0.019(2) 0.031(2) -0.002(3)
C22 0.0554(17) 0.0423(16) 0.0598(18) -0.0115(13) 0.0156(14) -0.0007(13)
C7 0.075(2) 0.0478(18) 0.065(2) -0.0113(15) 0.0241(18) 0.0079(15)
C35 0.092(3) 0.067(2) 0.0484(19) -0.0093(16) 0.0203(18) -0.0051(19)
C15 0.0594(19) 0.0439(16) 0.0603(19) -0.0004(14) 0.0123(15) -0.0144(14)
C21 0.076(2) 0.088(3) 0.062(2) -0.0327(19) 0.0102(18) 0.013(2)
C27 0.098(4) 0.121(4) 0.049(2) 0.006(2) 0.016(2) 0.017(3)
C31 0.104(3) 0.149(5) 0.048(2) 0.037(3) 0.013(2) 0.022(3)
C38 0.094(4) 0.175(6) 0.090(4) -0.081(4) 0.006(3) -0.017(4)
C28 0.068(2) 0.124(4) 0.064(3) -0.022(2) -0.006(2) -0.012(2)
C34 0.072(2) 0.124(4) 0.051(2) 0.025(2) 0.0166(18) -0.001(2)
C29 0.096(3) 0.083(3) 0.075(3) 0.003(2) 0.022(2) -0.025(2)
C23 0.119(4) 0.100(3) 0.070(3) -0.008(2) 0.042(2) 0.036(3)
C32 0.093(3) 0.109(3) 0.075(3) 0.026(3) 0.016(2) 0.027(3)
C33 0.086(3) 0.127(4) 0.054(2) 0.014(2) 0.016(2) 0.021(3)
C11 0.097(3) 0.082(3) 0.165(5) 0.008(3) 0.073(3) 0.034(2)
C30 0.081(3) 0.127(4) 0.048(2) 0.012(2) 0.0062(18) -0.010(3)
C37 0.119(4) 0.125(4) 0.044(2) -0.027(2) 0.002(3) 0.033(3)
C36 0.129(4) 0.082(3) 0.057(2) 0.004(2) 0.040(3) 0.016(3)
C9 0.119(4) 0.051(2) 0.112(4) 0.008(2) 0.012(3) 0.007(2)
C8 0.171(5) 0.098(3) 0.070(3) -0.033(3) 0.035(3) -0.034(3)
C24 0.132(4) 0.076(3) 0.101(3) 0.020(2) 0.051(3) 0.048(3)
C12 0.144(5) 0.174(6) 0.137(5) -0.113(5) 0.065(4) -0.033(4)
N4 0.079(2) 0.080(3) 0.143(4) -0.046(2) 0.001(2) 0.007(2)
C41 0.132(6) 0.150(7) 0.192(8) -0.057(6) -0.049(6) 0.088(6)
C40 0.065(3) 0.131(5) 0.201(7) -0.066(5) 0.012(4) 0.019(3)
C44 0.132(5) 0.064(3) 0.166(6) -0.019(3) -0.032(4) 0.005(3)
C43 0.207(8) 0.064(4) 0.220(9) -0.005(4) -0.034(7) 0.000(4)
C42 0.248(11) 0.067(4) 0.176(7) -0.010(5) -0.029(7) 0.062(5)
Ba1A 0.0377(3) 0.0420(3) 0.0367(2) -0.0027(2) 0.01206(17) -0.0057(2)

loop_
_atom_type_symbol
_atom_type_description
_atom_type_scat_dispersion_real
_atom_type_scat_dispersion_imag
_atom_type_scat_source
C C 0.0033 0.0016 'International Tables Vol C Tables 4.2.6.8 and 6.1.1.4'
H H 0.0000 0.0000 'International Tables Vol C Tables 4.2.6.8 and 6.1.1.4'
N N 0.0061 0.0033 'International Tables Vol C Tables 4.2.6.8 and 6.1.1.4'
O O 0.0106 0.0060 'International Tables Vol C Tables 4.2.6.8 and 6.1.1.4'
Ba Ba -0.3244 2.2819 'International Tables Vol C Tables 4.2.6.8 and 6.1.1.4'

loop_
_geom_angle_atom_site_label_1
_geom_angle_atom_site_label_2
_geom_angle_atom_site_label_3
_geom_angle
Ba1A Ba1 O2 87.88(11)
Ba1A Ba1 O1 89.32(11)
O2 Ba1 O1 177.08(7)
Ba1A Ba1 N4 128.26(13)
O2 Ba1 N4 88.62(11)
O1 Ba1 N4 93.77(11)
Ba1A Ba1 N3 90.02(11)
O2 Ba1 N3 88.32(8)
O1 Ba1 N3 90.85(8)
N4 Ba1 N3 141.43(10)
Ba1A Ba1 N1 60.00(11)
O2 Ba1 N1 85.63(7)
O1 Ba1 N1 93.69(8)
N4 Ba1 N1 68.26(10)
N3 Ba1 N1 149.57(9)
Ba1A Ba1 N2 12.44(10)
O2 Ba1 N2 93.91(7)
O1 Ba1 N2 83.18(7)
N4 Ba1 N2 139.22(10)
N3 Ba1 N2 79.35(8)
N1 Ba1 N2 71.37(8)
C39 N3 C35 117.2(3)
C39 N3 Ba1 116.1(3)
C35 N3 Ba1 122.5(2)
C39 N3 Ba1A 119.1(3)
C35 N3 Ba1A 123.1(2)
Ba1 N3 Ba1A 12.180(15)
C25 N1 C29 115.7(3)
C25 N1 Ba1A 116.9(2)
C29 N1 Ba1A 123.7(2)
C25 N1 Ba1 111.3(2)
C29 N1 Ba1 124.1(2)
Ba1A N1 Ba1 11.020(17)
C30 N2 C34 116.1(4)
C30 N2 Ba1A 120.8(3)
C34 N2 Ba1A 122.4(3)
C30 N2 Ba1 118.1(3)
C34 N2 Ba1 124.9(3)
Ba1A N2 Ba1 2.84(2)
C13 O2 Ba1 172.08(17)
C13 O2 Ba1A 162.72(16)
Ba1 O2 Ba1A 14.199(14)
C1 O1 Ba1 167.51(18)
C1 O1 Ba1A 174.1(2)
Ba1 O1 Ba1A 14.112(15)
O2 C13 C18 120.8(2)
O2 C13 C14 121.0(2)
C18 C13 C14 118.2(2)
O1 C1 C6 121.3(2)
O1 C1 C2 120.8(2)
C6 C1 C2 117.9(2)
C5 C6 C1 119.0(3)
C5 C6 C7 122.2(3)
C1 C6 C7 118.7(3)
C4 C3 C2 121.9(3)
C4 C3 H3 119.1
C2 C3 H3 119.1
C18 C17 C16 121.7(3)
C18 C17 H17 119.2
C16 C17 H17 119.2
C17 C18 C13 119.7(3)
C17 C18 C19 121.8(2)
C13 C18 C19 118.3(2)
C3 C2 C1 119.8(2)
C3 C2 C10 122.2(3)
C1 C2 C10 118.0(2)
C15 C14 C13 119.4(3)
C15 C14 C22 121.6(3)
C13 C14 C22 119.0(2)
C5 C4 C3 118.9(3)
C5 C4 H4 120.6
C3 C4 H4 120.6
C4 C5 C6 122.5(3)
C4 C5 H5 118.7
C6 C5 H5 118.7
C18 C19 C20 111.0(2)
C18 C19 C21 114.1(3)
C20 C19 C21 110.6(3)
C18 C19 H19 106.9
C20 C19 H19 106.9
C21 C19 H19 106.9
C19 C20 H20A 109.5
C19 C20 H20B 109.5
H20A C20 H20B 109.5
C19 C20 H20C 109.5
H20A C20 H20C 109.5
H20B C20 H20C 109.5
C15 C16 C17 118.7(3)
C15 C16 H16 120.6
C17 C16 H16 120.6
C11 C10 C2 109.9(3)
C11 C10 C12 111.2(4)
C2 C10 C12 112.6(3)
C11 C10 H10 107.7
C2 C10 H10 107.7
C12 C10 H10 107.7
N1 C25 C26 123.6(4)
N1 C25 H25 118.2
C26 C25 H25 118.2
N3 C39 C38 123.6(5)
N3 C39 H39 118.2
C38 C39 H39 118.2
C27 C26 C25 118.7(4)
C27 C26 H26 120.6
C25 C26 H26 120.6
C23 C22 C14 113.0(3)
C23 C22 C24 111.1(3)
C14 C22 C24 112.2(3)
C23 C22 H22 106.7
C14 C22 H22 106.7
C24 C22 H22 106.7
C9 C7 C6 111.3(3)
C9 C7 C8 112.2(3)
C6 C7 C8 113.7(3)
C9 C7 H7 106.3
C6 C7 H7 106.3
C8 C7 H7 106.3
N3 C35 C36 122.9(4)
N3 C35 H35 118.5
C36 C35 H35 118.5
C14 C15 C16 122.1(3)
C14 C15 H15 119.0
C16 C15 H15 119.0
C19 C21 H21A 109.5
C19 C21 H21B 109.5
H21A C21 H21B 109.5
C19 C21 H21C 109.5
H21A C21 H21C 109.5
H21B C21 H21C 109.5
C26 C27 C28 120.2(4)
C26 C27 H27 119.9
C28 C27 H27 119.9
C32 C31 C30 118.4(4)
C32 C31 H31 120.8
C30 C31 H31 120.8
C37 C38 C39 118.8(5)
C37 C38 H38 120.6
C39 C38 H38 120.6
C27 C28 C29 119.6(4)
C27 C28 H28 120.2
C29 C28 H28 120.2
N2 C34 C33 124.7(4)
N2 C34 H34 117.6
C33 C34 H34 117.6
N1 C29 C28 122.2(4)
N1 C29 H29 118.9
C28 C29 H29 118.9
C22 C23 H23A 109.5
C22 C23 H23B 109.5
H23A C23 H23B 109.5
C22 C23 H23C 109.5
H23A C23 H23C 109.5
H23B C23 H23C 109.5
C31 C32 C33 119.9(5)
C31 C32 H32 120.0
C33 C32 H32 120.0
C32 C33 C34 117.3(4)
C32 C33 H33 121.3
C34 C33 H33 121.3
C10 C11 H11A 109.5
C10 C11 H11B 109.5
H11A C11 H11B 109.5
C10 C11 H11C 109.5
H11A C11 H11C 109.5
H11B C11 H11C 109.5
N2 C30 C31 123.5(4)
N2 C30 H30 118.2
C31 C30 H30 118.2
C36 C37 C38 118.9(4)
C36 C37 H37 120.6
C38 C37 H37 120.6
C37 C36 C35 118.6(5)
C37 C36 H36 120.7
C35 C36 H36 120.7
C7 C9 H9A 109.5
C7 C9 H9B 109.5
H9A C9 H9B 109.5
C7 C9 H9C 109.5
H9A C9 H9C 109.5
H9B C9 H9C 109.5
C7 C8 H8A 109.5
C7 C8 H8B 109.5
H8A C8 H8B 109.5
C7 C8 H8C 109.5
H8A C8 H8C 109.5
H8B C8 H8C 109.5
C22 C24 H24A 109.5
C22 C24 H24B 109.5
H24A C24 H24B 109.5
C22 C24 H24C 109.5
H24A C24 H24C 109.5
H24B C24 H24C 109.5
C10 C12 H12A 109.5
C10 C12 H12B 109.5
H12A C12 H12B 109.5
C10 C12 H12C 109.5
H12A C12 H12C 109.5
H12B C12 H12C 109.5
C44 N4 C40 116.9(6)
C44 N4 Ba1 121.0(3)
C40 N4 Ba1 120.2(5)
C44 N4 Ba1A 120.1(3)
C40 N4 Ba1A 118.0(4)
Ba1 N4 Ba1A 8.86(2)
C42 C41 C40 120.3(8)
C42 C41 H41 119.8
C40 C41 H41 119.8
N4 C40 C41 122.8(8)
N4 C40 H40 118.6
C41 C40 H40 118.6
N4 C44 C43 123.6(6)
N4 C44 H44 118.2
C43 C44 H44 118.2
C44 C43 C42 119.1(8)
C44 C43 H43 120.4
C42 C43 H43 120.4
C41 C42 C43 117.2(8)
C41 C42 H42 121.4
C43 C42 H42 121.4
Ba1 Ba1A O2 77.92(11)
Ba1 Ba1A O1 76.57(11)
O2 Ba1A O1 154.48(7)
Ba1 Ba1A N2 164.72(12)
O2 Ba1A N2 109.08(8)
O1 Ba1A N2 95.54(8)
Ba1 Ba1A N1 108.98(12)
O2 Ba1A N1 90.37(8)
O1 Ba1A N1 98.64(8)
N2 Ba1A N1 84.94(9)
Ba1 Ba1A N3 77.80(11)
O2 Ba1A N3 85.85(8)
O1 Ba1A N3 87.99(8)
N2 Ba1A N3 88.99(9)
N1 Ba1A N3 171.40(9)
Ba1 Ba1A N4 42.88(12)
O2 Ba1A N4 78.86(9)
O1 Ba1A N4 83.05(10)
N2 Ba1A N4 150.30(10)
N1 Ba1A N4 66.10(10)
N3 Ba1A N4 120.50(9)

loop_
_geom_bond_atom_site_label_1
_geom_bond_atom_site_label_2
_geom_bond_distance
Ba1 Ba1A 0.6154(4)
Ba1 O2 2.4533(19)
Ba1 O1 2.455(2)
Ba1 N4 2.720(5)
Ba1 N3 2.851(3)
Ba1 N1 3.045(3)
Ba1 N2 3.270(4)
N3 C39 1.312(5)
N3 C35 1.327(5)
N3 Ba1A 2.917(3)
N1 C25 1.321(5)
N1 C29 1.326(5)
N1 Ba1A 2.788(3)
N2 C30 1.319(5)
N2 C34 1.329(5)
N2 Ba1A 2.673(4)
O2 C13 1.319(3)
O2 Ba1A 2.5071(19)
O1 C1 1.303(3)
O1 Ba1A 2.524(2)
C13 C18 1.421(4)
C13 C14 1.427(4)
C1 C6 1.415(4)
C1 C2 1.431(4)
C6 C5 1.396(4)
C6 C7 1.511(4)
C3 C4 1.374(4)
C3 C2 1.381(4)
C3 H3 0.9300
C17 C18 1.385(4)
C17 C16 1.387(5)
C17 H17 0.9300
C18 C19 1.518(4)
C2 C10 1.510(4)
C14 C15 1.381(4)
C14 C22 1.515(4)
C4 C5 1.367(5)
C4 H4 0.9300
C5 H5 0.9300
C19 C20 1.522(5)
C19 C21 1.528(4)
C19 H19 0.9800
C20 H20A 0.9600
C20 H20B 0.9600
C20 H20C 0.9600
C16 C15 1.383(5)
C16 H16 0.9300
C10 C11 1.501(6)
C10 C12 1.535(6)
C10 H10 0.9800
C25 C26 1.360(6)
C25 H25 0.9300
C39 C38 1.382(7)
C39 H39 0.9300
C26 C27 1.309(7)
C26 H26 0.9300
C22 C23 1.497(5)
C22 C24 1.516(5)
C22 H22 0.9800
C7 C9 1.504(5)
C7 C8 1.516(6)
C7 H7 0.9800
C35 C36 1.395(5)
C35 H35 0.9300
C15 H15 0.9300
C21 H21A 0.9600
C21 H21B 0.9600
C21 H21C 0.9600
C27 C28 1.316(6)
C27 H27 0.9300
C31 C32 1.356(6)
C31 C30 1.382(7)
C31 H31 0.9300
C38 C37 1.363(8)
C38 H38 0.9300
C28 C29 1.366(6)
C28 H28 0.9300
C34 C33 1.372(7)
C34 H34 0.9300
C29 H29 0.9300
C23 H23A 0.9600
C23 H23B 0.9600
C23 H23C 0.9600
C32 C33 1.360(5)
C32 H32 0.9300
C33 H33 0.9300
C11 H11A 0.9600
C11 H11B 0.9600
C11 H11C 0.9600
C30 H30 0.9300
C37 C36 1.360(7)
C37 H37 0.9300
C36 H36 0.9300
C9 H9A 0.9600
C9 H9B 0.9600
C9 H9C 0.9600
C8 H8A 0.9600
C8 H8B 0.9600
C8 H8C 0.9600
C24 H24A 0.9600
C24 H24B 0.9600
C24 H24C 0.9600
C12 H12A 0.9600
C12 H12B 0.9600
C12 H12C 0.9600
N4 C44 1.299(8)
N4 C40 1.315(6)
N4 Ba1A 3.139(5)
C41 C42 1.323(13)
C41 C40 1.389(11)
C41 H41 0.9300
C40 H40 0.9300
C44 C43 1.376(9)
C44 H44 0.9300
C43 C42 1.380(11)
C43 H43 0.9300
C42 H42 0.9300
